data_7015455
loop_
_publ_author_name
'Chen, Qiu-Yun'
'Fu, Hai-Jian'
'Zhu, Wei-Hua'
'Qi, Yan'
'Ma, Zheng-Ping'
'Zhao, Kai-Di'
'Gao, Jing'

_publ_section_title
;
 Interaction with DNA and different effect on the nucleus of cancer
 cells for copper(II) complexes of N-benzyl di(pyridylmethyl)amine.
;
_journal_issue 17
_journal_name_full 'Dalton transactions (Cambridge, England : 2003)'
_journal_page_first 4414
_journal_page_last 4420
_journal_paper_doi 10.1039/c0dt01616k
_journal_volume 40
_journal_year 2011
_chemical_formula_moiety 'C31 H31 Cl Cu N5 O4, Cl O4'
_chemical_formula_sum 'C31 H31 Cl2 Cu N5 O10'
_chemical_formula_weight 768.05
_chemical_name_systematic
;
?
;
_space_group_IT_number 14
_symmetry_cell_setting monoclinic
_symmetry_space_group_name_Hall '-P 2ybc'
_symmetry_space_group_name_H-M 'P 1 21/c 1'
_atom_sites_solution_hydrogens geom
_atom_sites_solution_primary direct
_atom_sites_solution_secondary difmap
_audit_creation_method SHELXL-97
_cell_angle_alpha 90.00
_cell_angle_beta 94.39(3)
_cell_angle_gamma 90.00
_cell_formula_units_Z 4
_cell_length_a 8.2186(16)
_cell_length_b 18.370(4)
_cell_length_c 21.523(4)
_cell_measurement_reflns_used 12432
_cell_measurement_temperature 293(2)
_cell_measurement_theta_max 29.2015
_cell_measurement_theta_min 2.4120
_cell_volume 3239.9(11)
_computing_cell_refinement 'CrystalClear (Rigaku, 2005)'
_computing_data_collection 'CrystalClear (Rigaku, 2005)'
_computing_data_reduction 'CrystalClear (Rigaku, 2005)'
_computing_molecular_graphics 'SHELXTL (Sheldrick, 2008)'
_computing_publication_material 'SHELXL97 (Sheldrick, 2008)'
_computing_structure_refinement 'SHELXL97 (Sheldrick, 2008)'
_computing_structure_solution 'SHELXS97 (Sheldrick, 2008)'
_diffrn_ambient_temperature 293(2)
_diffrn_measured_fraction_theta_full 0.977
_diffrn_measured_fraction_theta_max 0.977
_diffrn_radiation_monochromator graphite
_diffrn_radiation_source 'fine-focus sealed tube'
_diffrn_radiation_type MoK\a
_diffrn_radiation_wavelength 0.71073
_diffrn_reflns_av_R_equivalents 0.0404
_diffrn_reflns_av_sigmaI/netI 0.0583
_diffrn_reflns_limit_h_max 9
_diffrn_reflns_limit_h_min -10
_diffrn_reflns_limit_k_max 22
_diffrn_reflns_limit_k_min -18
_diffrn_reflns_limit_l_max 18
_diffrn_reflns_limit_l_min -26
_diffrn_reflns_number 15849
_diffrn_reflns_theta_full 26.38
_diffrn_reflns_theta_max 26.38
_diffrn_reflns_theta_min 2.20
_exptl_absorpt_coefficient_mu 0.906
_exptl_absorpt_correction_T_max 1.0000
_exptl_absorpt_correction_T_min 0.8089
_exptl_absorpt_correction_type multi-scan
_exptl_absorpt_process_details 'CrystalClear (Rigaku, 2005)'
_exptl_crystal_colour blue
_exptl_crystal_density_diffrn 1.575
_exptl_crystal_density_method 'not measured'
_exptl_crystal_description block
_exptl_crystal_F_000 1580
_exptl_crystal_size_max 0.2
_exptl_crystal_size_mid 0.2
_exptl_crystal_size_min 0.2
_refine_diff_density_max 1.118
_refine_diff_density_min -0.694
_refine_diff_density_rms 0.138
_refine_ls_extinction_method SHELXS
_refine_ls_goodness_of_fit_ref 1.133
_refine_ls_hydrogen_treatment constr
_refine_ls_matrix_type full
_refine_ls_number_parameters 424
_refine_ls_number_reflns 6479
_refine_ls_number_restraints 0
_refine_ls_restrained_S_all 1.133
_refine_ls_R_factor_all 0.1055
_refine_ls_R_factor_gt 0.0876
_refine_ls_shift/su_max 0.008
_refine_ls_shift/su_mean 0.000
_refine_ls_structure_factor_coef Fsqd
_refine_ls_weighting_details 'calc w=1/[\s^2^(Fo^2^)+(0.1298P)^2^+3.8458P] where P=(Fo^2^+2Fc^2^)/3'
_refine_ls_weighting_scheme calc
_refine_ls_wR_factor_gt 0.2406
_refine_ls_wR_factor_ref 0.2572
_reflns_number_gt 5304
_reflns_number_total 6479
_reflns_threshold_expression >2sigma(I)
_cod_data_source_file c0dt01616k.txt
_cod_data_source_block s
_cod_depositor_comments
;
The following automatic conversions were performed:
'_exptl_absorpt_correction_type' value 'Multi-scan' changed to
'multi-scan' according to
'/home/saulius/struct/CIF-dictionaries/cif_core.dic' dictionary named
'cif_core.dic' version 2.4.1 from 2010-06-29.

Automatic conversion script
Id: cif_fix_enum 1555 2011-01-17 13:19:09Z saulius 
;
_cod_original_cell_volume 3240.1(11)
_cod_original_sg_symbol_H-M 'P 21/c'
_cod_database_code 7015455

loop_
_symmetry_equiv_pos_as_xyz
'x, y, z'
'-x, y+1/2, -z+1/2'
'-x, -y, -z'
'x, -y-1/2, z-1/2'

loop_
_atom_site_label
_atom_site_type_symbol
_atom_site_fract_x
_atom_site_fract_y
_atom_site_fract_z
_atom_site_U_iso_or_equiv
_atom_site_adp_type
_atom_site_occupancy
_atom_site_symmetry_multiplicity
_atom_site_calc_flag
_atom_site_refinement_flags
_atom_site_disorder_assembly
_atom_site_disorder_group
Cu1 Cu 0.18840(7) 0.72560(3) 0.14835(3) 0.0411(2) Uani 1 1 d . . .
N3 N 0.3631(5) 0.7685(2) 0.2083(2) 0.0426(10) Uani 1 1 d . . .
N2 N 0.3189(5) 0.6310(2) 0.1530(2) 0.0423(10) Uani 1 1 d . . .
N4 N 0.0522(5) 0.8153(2) 0.1356(2) 0.0409(9) Uani 1 1 d . . .
N5 N 0.0152(5) 0.6869(2) 0.0863(2) 0.0443(10) Uani 1 1 d . . .
C26 C -0.1038(6) 0.7344(3) 0.0682(2) 0.0384(11) Uani 1 1 d . . .
C25 C -0.0815(6) 0.8085(3) 0.0954(2) 0.0396(11) Uani 1 1 d . . .
N1 N 0.1087(5) 0.6773(2) 0.2406(2) 0.0421(10) Uani 1 1 d . . .
C9 C 0.4975(7) 0.7659(3) 0.3102(3) 0.0526(14) Uani 1 1 d . . .
H9A H 0.4993 0.7496 0.3526 0.063 Uiso 1 1 d R . .
C27 C -0.2353(7) 0.7144(3) 0.0272(3) 0.0510(13) Uani 1 1 d . . .
H27 H -0.3167 0.7481 0.0159 0.061 Uiso 1 1 d R . .
C2 C 0.2747(7) 0.5825(3) 0.1949(2) 0.0444(12) Uani 1 1 d . . .
C8 C 0.3683(6) 0.7470(3) 0.2681(2) 0.0401(11) Uani 1 1 d . . .
C24 C -0.1842(7) 0.8657(3) 0.0803(3) 0.0459(12) Uani 1 1 d . . .
H24 H -0.2760 0.8585 0.0529 0.055 Uiso 1 1 d R . .
C28 C -0.2451(8) 0.6452(4) 0.0034(3) 0.0550(14) Uani 1 1 d . . .
C31 C 0.0036(8) 0.6183(3) 0.0629(3) 0.0556(14) Uani 1 1 d . . .
H31 H 0.0844 0.5846 0.0751 0.067 Uiso 1 1 d R . .
C12 C 0.4874(7) 0.8098(3) 0.1897(3) 0.0504(13) Uani 1 1 d . . .
H12 H 0.4850 0.8246 0.1483 0.060 Uiso 1 1 d R . .
C14 C -0.1388(6) 0.6538(3) 0.3017(3) 0.0476(13) Uani 1 1 d . . .
C13 C -0.0613(7) 0.6970(3) 0.2523(3) 0.0515(13) Uani 1 1 d . . .
H13A H -0.1286 0.6918 0.2135 0.062 Uiso 1 1 d R . .
H13B H -0.0631 0.7480 0.2640 0.062 Uiso 1 1 d R . .
C22 C -0.1515(7) 0.9350(3) 0.1059(3) 0.0487(13) Uani 1 1 d . . .
C6 C 0.4466(7) 0.6170(3) 0.1198(3) 0.0480(13) Uani 1 1 d . . .
H6 H 0.4780 0.6515 0.0915 0.058 Uiso 1 1 d R . .
C3 C 0.3583(7) 0.5176(3) 0.2037(3) 0.0561(14) Uani 1 1 d . . .
H3 H 0.3266 0.4843 0.2329 0.067 Uiso 1 1 d R . .
C20 C 0.0822(7) 0.8811(3) 0.1613(3) 0.0529(14) Uani 1 1 d . . .
H20 H 0.1722 0.8864 0.1898 0.064 Uiso 1 1 d R . .
C7 C 0.2285(8) 0.7049(4) 0.2901(3) 0.0544(14) Uani 1 1 d . . .
H7A H 0.2718 0.6637 0.3143 0.065 Uiso 1 1 d R . .
H7B H 0.1713 0.7356 0.3179 0.065 Uiso 1 1 d R . .
C11 C 0.6166(7) 0.8302(3) 0.2301(3) 0.0555(15) Uani 1 1 d . . .
H11 H 0.6993 0.8592 0.2163 0.067 Uiso 1 1 d R . .
C10 C 0.6228(7) 0.8073(3) 0.2914(3) 0.0546(14) Uani 1 1 d . . .
H10 H 0.7103 0.8199 0.3193 0.065 Uiso 1 1 d R . .
C21 C -0.0150(8) 0.9411(3) 0.1471(3) 0.0548(14) Uani 1 1 d . . .
H21 H 0.0117 0.9858 0.1655 0.066 Uiso 1 1 d R . .
C30 C -0.1227(8) 0.5973(3) 0.0221(3) 0.0620(16) Uani 1 1 d . . .
H30 H -0.1260 0.5500 0.0067 0.074 Uiso 1 1 d R . .
C18 C -0.1715(9) 0.6253(5) 0.4086(3) 0.084(2) Uani 1 1 d . . .
H18 H -0.1414 0.6325 0.4507 0.101 Uiso 1 1 d R . .
C4 C 0.4874(7) 0.5022(3) 0.1695(3) 0.0556(15) Uani 1 1 d . . .
H4 H 0.5439 0.4585 0.1750 0.067 Uiso 1 1 d R . .
C15 C -0.2547(8) 0.6005(4) 0.2857(3) 0.0624(16) Uani 1 1 d . . .
H15 H -0.2836 0.5913 0.2438 0.075 Uiso 1 1 d R . .
C5 C 0.5323(7) 0.5530(3) 0.1266(3) 0.0538(14) Uani 1 1 d . . .
H5 H 0.6194 0.5439 0.1026 0.065 Uiso 1 1 d R . .
C19 C -0.0995(8) 0.6660(4) 0.3652(3) 0.0640(17) Uani 1 1 d . . .
H19 H -0.0243 0.7018 0.3779 0.077 Uiso 1 1 d R . .
C23 C -0.2594(10) 0.9982(4) 0.0880(4) 0.078(2) Uani 1 1 d . . .
H23A H -0.2191 1.0409 0.1098 0.116 Uiso 1 1 d R . .
H23B H -0.3683 0.9881 0.0989 0.116 Uiso 1 1 d R . .
H23C H -0.2604 1.0063 0.0439 0.116 Uiso 1 1 d R . .
C17 C -0.2876(9) 0.5738(5) 0.3912(3) 0.079(2) Uani 1 1 d . . .
H17 H -0.3386 0.5477 0.4212 0.094 Uiso 1 1 d R . .
C16 C -0.3270(8) 0.5614(4) 0.3298(3) 0.0733(19) Uani 1 1 d . . .
H16 H -0.4039 0.5259 0.3177 0.088 Uiso 1 1 d R . .
C1 C 0.1281(7) 0.5992(3) 0.2291(3) 0.0537(14) Uani 1 1 d . . .
H1A H 0.0316 0.5813 0.2051 0.064 Uiso 1 1 d R . .
H1B H 0.1367 0.5737 0.2686 0.064 Uiso 1 1 d R . .
C29 C -0.3878(10) 0.6223(4) -0.0408(3) 0.079(2) Uani 1 1 d . . .
H29A H -0.4603 0.6629 -0.0484 0.118 Uiso 1 1 d R . .
H29B H -0.4453 0.5832 -0.0226 0.118 Uiso 1 1 d R . .
H29C H -0.3486 0.6065 -0.0794 0.118 Uiso 1 1 d R . .
Cl1 Cl 0.32859(17) 0.82191(9) 0.00900(7) 0.0579(4) Uani 1 1 d . . .
O1 O 0.3513(6) 0.7618(2) 0.0515(2) 0.0720(13) Uani 1 1 d . . .
O4 O 0.3888(13) 0.8842(4) 0.0422(4) 0.155(4) Uani 1 1 d . . .
O3 O 0.1670(6) 0.8323(5) -0.0069(3) 0.129(3) Uani 1 1 d . . .
O2 O 0.4221(10) 0.8136(5) -0.0405(4) 0.152(4) Uani 1 1 d . . .
Cl2 Cl 0.9249(2) 0.41162(10) 0.14814(11) 0.0744(5) Uani 1 1 d . . .
O8 O 0.853(2) 0.4346(16) 0.1926(6) 0.393(17) Uani 1 1 d . . .
O5 O 0.7964(15) 0.3995(12) 0.1109(13) 0.400(18) Uani 1 1 d . . .
O9 O 1.0152(15) 0.3607(10) 0.1533(13) 0.429(18) Uani 1 1 d . . .
O10 O 0.998(3) 0.4617(7) 0.1216(6) 0.310(10) Uani 1 1 d . . .

loop_
_atom_site_aniso_label
_atom_site_aniso_U_11
_atom_site_aniso_U_22
_atom_site_aniso_U_33
_atom_site_aniso_U_23
_atom_site_aniso_U_13
_atom_site_aniso_U_12
Cu1 0.0421(4) 0.0373(4) 0.0436(4) 0.0002(2) 0.0005(3) 0.0033(3)
N3 0.042(2) 0.042(2) 0.044(2) 0.0022(18) 0.0056(19) -0.0003(19)
N2 0.043(2) 0.040(2) 0.044(2) 0.0027(18) 0.0053(19) 0.0019(19)
N4 0.040(2) 0.040(2) 0.043(2) -0.0002(18) 0.0020(18) 0.0012(19)
N5 0.046(2) 0.040(2) 0.047(3) -0.0030(19) 0.0021(19) 0.002(2)
C26 0.038(3) 0.041(3) 0.036(3) 0.005(2) 0.005(2) 0.002(2)
C25 0.044(3) 0.045(3) 0.030(2) 0.004(2) 0.009(2) 0.007(2)
N1 0.041(2) 0.041(2) 0.045(2) 0.0005(18) 0.0060(18) -0.0015(19)
C9 0.049(3) 0.064(4) 0.044(3) -0.008(3) -0.001(2) 0.001(3)
C27 0.052(3) 0.052(3) 0.048(3) 0.001(2) -0.003(3) -0.002(3)
C2 0.047(3) 0.038(3) 0.047(3) 0.005(2) 0.000(2) 0.001(2)
C8 0.041(3) 0.040(3) 0.040(3) -0.001(2) 0.005(2) 0.004(2)
C24 0.046(3) 0.051(3) 0.042(3) 0.004(2) 0.009(2) 0.005(2)
C28 0.063(4) 0.066(4) 0.035(3) -0.003(3) 0.002(3) -0.007(3)
C31 0.060(3) 0.039(3) 0.066(4) -0.009(3) -0.003(3) 0.011(3)
C12 0.053(3) 0.046(3) 0.052(3) 0.000(2) 0.002(3) -0.009(3)
C14 0.034(3) 0.060(3) 0.050(3) -0.002(3) 0.009(2) 0.004(2)
C13 0.045(3) 0.055(3) 0.056(3) 0.005(3) 0.012(2) 0.008(3)
C22 0.050(3) 0.043(3) 0.054(3) 0.007(2) 0.014(2) 0.012(3)
C6 0.051(3) 0.048(3) 0.046(3) 0.002(2) 0.014(2) 0.002(3)
C3 0.061(4) 0.049(3) 0.059(4) 0.005(3) 0.009(3) 0.003(3)
C20 0.053(3) 0.048(3) 0.058(3) -0.008(3) -0.001(3) 0.007(3)
C7 0.061(4) 0.065(4) 0.036(3) 0.003(3) 0.003(2) -0.016(3)
C11 0.047(3) 0.053(3) 0.067(4) -0.010(3) 0.012(3) -0.010(3)
C10 0.039(3) 0.066(4) 0.059(4) -0.020(3) 0.006(2) -0.007(3)
C21 0.062(4) 0.041(3) 0.063(4) -0.009(3) 0.008(3) 0.004(3)
C30 0.073(4) 0.046(3) 0.066(4) -0.015(3) 0.000(3) 0.000(3)
C18 0.074(5) 0.133(7) 0.049(4) -0.009(4) 0.026(3) -0.023(5)
C4 0.053(3) 0.046(3) 0.067(4) -0.001(3) 0.000(3) 0.013(3)
C15 0.055(3) 0.089(5) 0.044(3) -0.001(3) 0.003(3) -0.003(3)
C5 0.049(3) 0.055(3) 0.058(3) -0.008(3) 0.007(3) 0.007(3)
C19 0.059(4) 0.087(5) 0.048(3) -0.015(3) 0.014(3) -0.015(3)
C23 0.086(5) 0.054(4) 0.092(5) -0.003(4) -0.005(4) 0.023(4)
C17 0.067(4) 0.109(6) 0.062(4) 0.008(4) 0.019(3) -0.019(4)
C16 0.058(4) 0.095(5) 0.068(4) 0.003(4) 0.006(3) -0.021(4)
C1 0.056(3) 0.040(3) 0.067(4) 0.004(3) 0.017(3) -0.002(3)
C29 0.087(5) 0.087(5) 0.058(4) -0.006(4) -0.023(4) -0.012(4)
Cl1 0.0496(8) 0.0696(10) 0.0551(8) 0.0182(7) 0.0064(6) 0.0070(7)
O1 0.083(3) 0.066(3) 0.069(3) 0.028(2) 0.016(2) 0.017(2)
O4 0.227(9) 0.079(4) 0.147(7) 0.020(4) -0.062(6) -0.033(5)
O3 0.052(3) 0.196(8) 0.136(6) 0.086(5) -0.008(3) 0.015(4)
O2 0.169(7) 0.187(8) 0.113(5) 0.071(5) 0.090(5) 0.070(6)
Cl2 0.0625(10) 0.0604(10) 0.1017(14) 0.0072(9) 0.0149(10) 0.0052(8)
O8 0.282(17) 0.77(5) 0.131(10) 0.013(17) 0.044(11) 0.28(3)
O5 0.124(9) 0.41(2) 0.65(4) -0.36(3) -0.084(15) 0.043(12)
O9 0.148(10) 0.312(19) 0.83(5) 0.35(3) 0.057(17) 0.124(12)
O10 0.58(3) 0.157(10) 0.191(12) 0.048(9) 0.028(16) -0.141(15)

loop_
_atom_type_symbol
_atom_type_description
_atom_type_scat_dispersion_real
_atom_type_scat_dispersion_imag
_atom_type_scat_source
C C 0.0033 0.0016 'International Tables Vol C Tables 4.2.6.8 and 6.1.1.4'
H H 0.0000 0.0000 'International Tables Vol C Tables 4.2.6.8 and 6.1.1.4'
N N 0.0061 0.0033 'International Tables Vol C Tables 4.2.6.8 and 6.1.1.4'
O O 0.0106 0.0060 'International Tables Vol C Tables 4.2.6.8 and 6.1.1.4'
Cl Cl 0.1484 0.1585 'International Tables Vol C Tables 4.2.6.8 and 6.1.1.4'
Cu Cu 0.3201 1.2651 'International Tables Vol C Tables 4.2.6.8 and 6.1.1.4'

loop_
_geom_angle_atom_site_label_1
_geom_angle_atom_site_label_2
_geom_angle_atom_site_label_3
_geom_angle
_geom_angle_site_symmetry_1
_geom_angle_site_symmetry_3
_geom_angle_publ_flag
N4 Cu1 N5 80.79(17) . . ?
N4 Cu1 N3 97.42(17) . . ?
N5 Cu1 N3 177.44(17) . . ?
N4 Cu1 N2 174.51(17) . . ?
N5 Cu1 N2 94.26(17) . . ?
N3 Cu1 N2 87.45(17) . . ?
N4 Cu1 N1 103.98(16) . . ?
N5 Cu1 N1 101.66(17) . . ?
N3 Cu1 N1 80.53(17) . . ?
N2 Cu1 N1 79.25(16) . . ?
C8 N3 C12 118.5(5) . . ?
C8 N3 Cu1 117.8(3) . . ?
C12 N3 Cu1 123.1(4) . . ?
C2 N2 C6 119.7(5) . . ?
C2 N2 Cu1 115.6(3) . . ?
C6 N2 Cu1 124.6(4) . . ?
C20 N4 C25 117.5(5) . . ?
C20 N4 Cu1 127.0(4) . . ?
C25 N4 Cu1 115.5(3) . . ?
C26 N5 C31 117.7(5) . . ?
C26 N5 Cu1 115.2(3) . . ?
C31 N5 Cu1 127.1(4) . . ?
N5 C26 C27 121.6(5) . . ?
N5 C26 C25 114.5(4) . . ?
C27 C26 C25 123.9(5) . . ?
N4 C25 C24 122.4(5) . . ?
N4 C25 C26 114.0(4) . . ?
C24 C25 C26 123.6(5) . . ?
C1 N1 C13 112.5(4) . . ?
C1 N1 C7 112.3(5) . . ?
C13 N1 C7 112.1(4) . . ?
C1 N1 Cu1 100.9(3) . . ?
C13 N1 Cu1 112.7(3) . . ?
C7 N1 Cu1 105.7(3) . . ?
C10 C9 C8 120.2(6) . . ?
C10 C9 H9A 119.9 . . ?
C8 C9 H9A 119.9 . . ?
C28 C27 C26 120.1(6) . . ?
C28 C27 H27 119.9 . . ?
C26 C27 H27 119.9 . . ?
N2 C2 C3 120.6(5) . . ?
N2 C2 C1 117.8(5) . . ?
C3 C2 C1 121.5(5) . . ?
N3 C8 C9 121.2(5) . . ?
N3 C8 C7 119.3(5) . . ?
C9 C8 C7 119.4(5) . . ?
C25 C24 C22 120.4(5) . . ?
C25 C24 H24 119.8 . . ?
C22 C24 H24 119.8 . . ?
C27 C28 C30 117.7(6) . . ?
C27 C28 C29 120.8(6) . . ?
C30 C28 C29 121.5(6) . . ?
N5 C31 C30 122.0(5) . . ?
N5 C31 H31 119.0 . . ?
C30 C31 H31 119.0 . . ?
N3 C12 C11 122.0(5) . . ?
N3 C12 H12 119.0 . . ?
C11 C12 H12 119.0 . . ?
C15 C14 C19 117.2(5) . . ?
C15 C14 C13 121.0(5) . . ?
C19 C14 C13 121.8(5) . . ?
N1 C13 C14 116.5(5) . . ?
N1 C13 H13A 108.2 . . ?
C14 C13 H13A 108.2 . . ?
N1 C13 H13B 108.2 . . ?
C14 C13 H13B 108.2 . . ?
H13A C13 H13B 107.3 . . ?
C21 C22 C24 116.5(5) . . ?
C21 C22 C23 122.7(6) . . ?
C24 C22 C23 120.8(6) . . ?
N2 C6 C5 121.7(5) . . ?
N2 C6 H6 119.2 . . ?
C5 C6 H6 119.2 . . ?
C4 C3 C2 120.3(6) . . ?
C4 C3 H3 119.9 . . ?
C2 C3 H3 119.9 . . ?
N4 C20 C21 122.8(6) . . ?
N4 C20 H20 118.6 . . ?
C21 C20 H20 118.6 . . ?
N1 C7 C8 115.6(4) . . ?
N1 C7 H7A 108.4 . . ?
C8 C7 H7A 108.4 . . ?
N1 C7 H7B 108.4 . . ?
C8 C7 H7B 108.4 . . ?
H7A C7 H7B 107.4 . . ?
C12 C11 C10 119.4(5) . . ?
C12 C11 H11 120.3 . . ?
C10 C11 H11 120.3 . . ?
C9 C10 C11 118.6(5) . . ?
C9 C10 H10 120.7 . . ?
C11 C10 H10 120.7 . . ?
C22 C21 C20 120.3(5) . . ?
C22 C21 H21 119.8 . . ?
C20 C21 H21 119.8 . . ?
C31 C30 C28 120.8(5) . . ?
C31 C30 H30 119.6 . . ?
C28 C30 H30 119.6 . . ?
C19 C18 C17 121.2(7) . . ?
C19 C18 H18 119.4 . . ?
C17 C18 H18 119.4 . . ?
C3 C4 C5 118.5(5) . . ?
C3 C4 H4 120.8 . . ?
C5 C4 H4 120.7 . . ?
C16 C15 C14 121.7(6) . . ?
C16 C15 H15 119.1 . . ?
C14 C15 H15 119.1 . . ?
C6 C5 C4 119.2(5) . . ?
C6 C5 H5 120.4 . . ?
C4 C5 H5 120.4 . . ?
C18 C19 C14 120.1(6) . . ?
C18 C19 H19 120.0 . . ?
C14 C19 H19 119.9 . . ?
C22 C23 H23A 109.5 . . ?
C22 C23 H23B 109.5 . . ?
H23A C23 H23B 109.5 . . ?
C22 C23 H23C 109.5 . . ?
H23A C23 H23C 109.5 . . ?
H23B C23 H23C 109.5 . . ?
C16 C17 C18 119.4(7) . . ?
C16 C17 H17 120.3 . . ?
C18 C17 H17 120.3 . . ?
C17 C16 C15 120.4(7) . . ?
C17 C16 H16 119.8 . . ?
C15 C16 H16 119.8 . . ?
N1 C1 C2 112.8(4) . . ?
N1 C1 H1A 109.0 . . ?
C2 C1 H1A 109.0 . . ?
N1 C1 H1B 109.0 . . ?
C2 C1 H1B 109.0 . . ?
H1A C1 H1B 107.8 . . ?
C28 C29 H29A 109.5 . . ?
C28 C29 H29B 109.5 . . ?
H29A C29 H29B 109.5 . . ?
C28 C29 H29C 109.5 . . ?
H29A C29 H29C 109.5 . . ?
H29B C29 H29C 109.5 . . ?
O3 Cl1 O2 114.5(5) . . ?
O3 Cl1 O4 108.1(6) . . ?
O2 Cl1 O4 106.7(6) . . ?
O3 Cl1 O1 110.2(4) . . ?
O2 Cl1 O1 110.9(4) . . ?
O4 Cl1 O1 106.0(4) . . ?
O9 Cl2 O8 121.8(16) . . ?
O9 Cl2 O10 107.6(13) . . ?
O8 Cl2 O10 112.0(16) . . ?
O9 Cl2 O5 113.2(15) . . ?
O8 Cl2 O5 96.9(11) . . ?
O10 Cl2 O5 103.8(16) . . ?

loop_
_geom_bond_atom_site_label_1
_geom_bond_atom_site_label_2
_geom_bond_distance
_geom_bond_site_symmetry_2
_geom_bond_publ_flag
Cu1 N4 2.000(4) . ?
Cu1 N5 2.006(4) . ?
Cu1 N3 2.016(4) . ?
Cu1 N2 2.040(4) . ?
Cu1 N1 2.314(4) . ?
N3 C8 1.343(7) . ?
N3 C12 1.356(7) . ?
N2 C2 1.338(7) . ?
N2 C6 1.339(6) . ?
N4 C20 1.343(7) . ?
N4 C25 1.351(7) . ?
N5 C26 1.346(7) . ?
N5 C31 1.356(7) . ?
C26 C27 1.391(8) . ?
C26 C25 1.487(7) . ?
C25 C24 1.371(7) . ?
N1 C1 1.467(7) . ?
N1 C13 1.483(7) . ?
N1 C7 1.484(7) . ?
C9 C10 1.366(8) . ?
C9 C8 1.387(8) . ?
C9 H9A 0.9602 . ?
C27 C28 1.372(8) . ?
C27 H27 0.9300 . ?
C2 C3 1.382(8) . ?
C2 C1 1.491(8) . ?
C8 C7 1.493(8) . ?
C24 C22 1.406(8) . ?
C24 H24 0.9301 . ?
C28 C30 1.372(9) . ?
C28 C29 1.512(8) . ?
C31 C30 1.364(9) . ?
C31 H31 0.9301 . ?
C12 C11 1.372(8) . ?
C12 H12 0.9301 . ?
C14 C15 1.392(9) . ?
C14 C19 1.399(8) . ?
C14 C13 1.505(8) . ?
C13 H13A 0.9701 . ?
C13 H13B 0.9700 . ?
C22 C21 1.381(8) . ?
C22 C23 1.493(8) . ?
C6 C5 1.373(8) . ?
C6 H6 0.9301 . ?
C3 C4 1.366(8) . ?
C3 H3 0.9301 . ?
C20 C21 1.382(8) . ?
C20 H20 0.9300 . ?
C7 H7A 0.9699 . ?
C7 H7B 0.9701 . ?
C11 C10 1.383(9) . ?
C11 H11 0.9300 . ?
C10 H10 0.9299 . ?
C21 H21 0.9299 . ?
C30 H30 0.9300 . ?
C18 C19 1.366(10) . ?
C18 C17 1.376(11) . ?
C18 H18 0.9301 . ?
C4 C5 1.382(9) . ?
C4 H4 0.9298 . ?
C15 C16 1.363(9) . ?
C15 H15 0.9302 . ?
C5 H5 0.9301 . ?
C19 H19 0.9299 . ?
C23 H23A 0.9600 . ?
C23 H23B 0.9599 . ?
C23 H23C 0.9601 . ?
C17 C16 1.355(10) . ?
C17 H17 0.9300 . ?
C16 H16 0.9300 . ?
C1 H1A 0.9701 . ?
C1 H1B 0.9698 . ?
C29 H29A 0.9600 . ?
C29 H29B 0.9600 . ?
C29 H29C 0.9599 . ?
Cl1 O3 1.359(5) . ?
Cl1 O2 1.369(6) . ?
Cl1 O4 1.418(7) . ?
Cl1 O1 1.438(4) . ?
Cl2 O9 1.194(13) . ?
Cl2 O8 1.237(13) . ?
Cl2 O10 1.257(12) . ?
Cl2 O5 1.295(14) . ?

loop_
_geom_torsion_atom_site_label_1
_geom_torsion_atom_site_label_2
_geom_torsion_atom_site_label_3
_geom_torsion_atom_site_label_4
_geom_torsion
_geom_torsion_site_symmetry_1
_geom_torsion_site_symmetry_2
_geom_torsion_site_symmetry_3
_geom_torsion_site_symmetry_4
_geom_torsion_publ_flag
N4 Cu1 N3 C8 109.3(4) . . . . ?
N5 Cu1 N3 C8 155(4) . . . . ?
N2 Cu1 N3 C8 -73.2(4) . . . . ?
N1 Cu1 N3 C8 6.3(4) . . . . ?
N4 Cu1 N3 C12 -79.9(4) . . . . ?
N5 Cu1 N3 C12 -34(4) . . . . ?
N2 Cu1 N3 C12 97.5(4) . . . . ?
N1 Cu1 N3 C12 177.1(4) . . . . ?
N4 Cu1 N2 C2 -113.2(17) . . . . ?
N5 Cu1 N2 C2 -87.8(4) . . . . ?
N3 Cu1 N2 C2 94.2(4) . . . . ?
N1 Cu1 N2 C2 13.3(4) . . . . ?
N4 Cu1 N2 C6 70.1(19) . . . . ?
N5 Cu1 N2 C6 95.5(5) . . . . ?
N3 Cu1 N2 C6 -82.5(4) . . . . ?
N1 Cu1 N2 C6 -163.4(5) . . . . ?
N5 Cu1 N4 C20 -177.5(5) . . . . ?
N3 Cu1 N4 C20 0.6(5) . . . . ?
N2 Cu1 N4 C20 -151.8(16) . . . . ?
N1 Cu1 N4 C20 82.7(5) . . . . ?
N5 Cu1 N4 C25 0.7(3) . . . . ?
N3 Cu1 N4 C25 178.8(3) . . . . ?
N2 Cu1 N4 C25 26(2) . . . . ?
N1 Cu1 N4 C25 -99.1(4) . . . . ?
N4 Cu1 N5 C26 -1.9(4) . . . . ?
N3 Cu1 N5 C26 -48(4) . . . . ?
N2 Cu1 N5 C26 -179.5(4) . . . . ?
N1 Cu1 N5 C26 100.6(4) . . . . ?
N4 Cu1 N5 C31 -179.6(5) . . . . ?
N3 Cu1 N5 C31 135(4) . . . . ?
N2 Cu1 N5 C31 2.8(5) . . . . ?
N1 Cu1 N5 C31 -77.1(5) . . . . ?
C31 N5 C26 C27 0.4(8) . . . . ?
Cu1 N5 C26 C27 -177.5(4) . . . . ?
C31 N5 C26 C25 -179.5(5) . . . . ?
Cu1 N5 C26 C25 2.6(5) . . . . ?
C20 N4 C25 C24 0.5(7) . . . . ?
Cu1 N4 C25 C24 -177.9(4) . . . . ?
C20 N4 C25 C26 178.9(5) . . . . ?
Cu1 N4 C25 C26 0.5(5) . . . . ?
N5 C26 C25 N4 -2.0(6) . . . . ?
C27 C26 C25 N4 178.1(5) . . . . ?
N5 C26 C25 C24 176.3(5) . . . . ?
C27 C26 C25 C24 -3.6(8) . . . . ?
N4 Cu1 N1 C1 147.6(3) . . . . ?
N5 Cu1 N1 C1 64.3(3) . . . . ?
N3 Cu1 N1 C1 -117.0(3) . . . . ?
N2 Cu1 N1 C1 -27.9(3) . . . . ?
N4 Cu1 N1 C13 27.4(4) . . . . ?
N5 Cu1 N1 C13 -55.8(4) . . . . ?
N3 Cu1 N1 C13 122.8(4) . . . . ?
N2 Cu1 N1 C13 -148.0(4) . . . . ?
N4 Cu1 N1 C7 -95.3(4) . . . . ?
N5 Cu1 N1 C7 -178.6(4) . . . . ?
N3 Cu1 N1 C7 0.1(4) . . . . ?
N2 Cu1 N1 C7 89.2(4) . . . . ?
N5 C26 C27 C28 -0.9(8) . . . . ?
C25 C26 C27 C28 178.9(5) . . . . ?
C6 N2 C2 C3 -0.8(8) . . . . ?
Cu1 N2 C2 C3 -177.7(4) . . . . ?
C6 N2 C2 C1 -177.8(5) . . . . ?
Cu1 N2 C2 C1 5.4(6) . . . . ?
C12 N3 C8 C9 -0.3(7) . . . . ?
Cu1 N3 C8 C9 170.9(4) . . . . ?
C12 N3 C8 C7 176.8(5) . . . . ?
Cu1 N3 C8 C7 -12.0(6) . . . . ?
C10 C9 C8 N3 0.2(8) . . . . ?
C10 C9 C8 C7 -177.0(5) . . . . ?
N4 C25 C24 C22 1.0(8) . . . . ?
C26 C25 C24 C22 -177.2(5) . . . . ?
C26 C27 C28 C30 0.7(9) . . . . ?
C26 C27 C28 C29 179.5(6) . . . . ?
C26 N5 C31 C30 0.4(9) . . . . ?
Cu1 N5 C31 C30 178.0(5) . . . . ?
C8 N3 C12 C11 -0.4(8) . . . . ?
Cu1 N3 C12 C11 -171.0(4) . . . . ?
C1 N1 C13 C14 51.9(7) . . . . ?
C7 N1 C13 C14 -75.9(6) . . . . ?
Cu1 N1 C13 C14 165.1(4) . . . . ?
C15 C14 C13 N1 -104.5(6) . . . . ?
C19 C14 C13 N1 76.3(7) . . . . ?
C25 C24 C22 C21 -1.3(8) . . . . ?
C25 C24 C22 C23 178.0(6) . . . . ?
C2 N2 C6 C5 1.4(8) . . . . ?
Cu1 N2 C6 C5 178.0(4) . . . . ?
N2 C2 C3 C4 0.0(9) . . . . ?
C1 C2 C3 C4 176.8(6) . . . . ?
C25 N4 C20 C21 -1.6(8) . . . . ?
Cu1 N4 C20 C21 176.6(4) . . . . ?
C1 N1 C7 C8 103.4(6) . . . . ?
C13 N1 C7 C8 -128.8(5) . . . . ?
Cu1 N1 C7 C8 -5.7(6) . . . . ?
N3 C8 C7 N1 11.8(8) . . . . ?
C9 C8 C7 N1 -171.0(5) . . . . ?
N3 C12 C11 C10 1.1(9) . . . . ?
C8 C9 C10 C11 0.6(9) . . . . ?
C12 C11 C10 C9 -1.2(9) . . . . ?
C24 C22 C21 C20 0.3(8) . . . . ?
C23 C22 C21 C20 -179.0(6) . . . . ?
N4 C20 C21 C22 1.2(9) . . . . ?
N5 C31 C30 C28 -0.6(10) . . . . ?
C27 C28 C30 C31 0.1(10) . . . . ?
C29 C28 C30 C31 -178.7(6) . . . . ?
C2 C3 C4 C5 0.3(9) . . . . ?
C19 C14 C15 C16 -0.2(9) . . . . ?
C13 C14 C15 C16 -179.4(6) . . . . ?
N2 C6 C5 C4 -1.1(9) . . . . ?
C3 C4 C5 C6 0.2(9) . . . . ?
C17 C18 C19 C14 -2.4(12) . . . . ?
C15 C14 C19 C18 1.3(10) . . . . ?
C13 C14 C19 C18 -179.5(6) . . . . ?
C19 C18 C17 C16 2.4(13) . . . . ?
C18 C17 C16 C15 -1.3(12) . . . . ?
C14 C15 C16 C17 0.2(11) . . . . ?
C13 N1 C1 C2 158.7(5) . . . . ?
C7 N1 C1 C2 -73.7(6) . . . . ?
Cu1 N1 C1 C2 38.4(5) . . . . ?
N2 C2 C1 N1 -33.5(7) . . . . ?
C3 C2 C1 N1 149.6(5) . . . . ?
